data_7108231
loop_
_publ_author_name
'Yih-Chern Horng'
'Pin-Shen Huang'
'Chang-Chih Hsieh'
'Chih-Hong Kuo'
'Ting-Shen Kuo'

_publ_section_title
;
 Selective encapsulation of volatile and reactive methyl iodide
;
_journal_name_full Chem.Commun.
_journal_page_first 8844
_journal_paper_doi 10.1039/c2cc34346k
_journal_volume 48
_journal_year 2012
_chemical_formula_sum 'C36 H42 F9 N3 O9 S3'
_chemical_formula_weight 927.94
_chemical_name_systematic
;
?
;
_space_group_IT_number 11
_symmetry_cell_setting monoclinic
_symmetry_space_group_name_Hall '-P 2yb'
_symmetry_space_group_name_H-M 'P 1 21/m 1'
_atom_sites_solution_hydrogens geom
_atom_sites_solution_primary direct
_atom_sites_solution_secondary difmap
_audit_creation_method SHELXL-97
_cell_angle_alpha 90.00
_cell_angle_beta 100.450(5)
_cell_angle_gamma 90.00
_cell_formula_units_Z 2
_cell_length_a 9.8069(12)
_cell_length_b 20.416(2)
_cell_length_c 10.8597(11)
_cell_measurement_reflns_used 7726
_cell_measurement_temperature 150(2)
_cell_measurement_theta_max 28.10
_cell_measurement_theta_min 2.34
_cell_volume 2138.2(4)
_computing_cell_refinement 'SAINT (Bruker, 2007)'
_computing_data_collection 'APEX2 (Bruker, 2007)'
_computing_data_reduction 'SAINT (Bruker, 2007)'
_computing_molecular_graphics 'SHELXTL (Sheldrick, 2008)'
_computing_publication_material 'DIAMOND (Brandenburg, 2006)'
_computing_structure_refinement 'SHELXTL (Sheldrick, 2008)'
_computing_structure_solution 'SHELXTL (Sheldrick, 2008)'
_diffrn_ambient_temperature 150(2)
_diffrn_measured_fraction_theta_full 0.997
_diffrn_measured_fraction_theta_max 0.997
_diffrn_measurement_device_type 'Bruker SMART APEXII'
_diffrn_radiation_monochromator graphite
_diffrn_radiation_source 'fine-focus sealed tube'
_diffrn_radiation_type MoK\a
_diffrn_radiation_wavelength 0.71073
_diffrn_reflns_av_R_equivalents 0.0503
_diffrn_reflns_av_sigmaI/netI 0.0361
_diffrn_reflns_limit_h_max 13
_diffrn_reflns_limit_h_min -13
_diffrn_reflns_limit_k_max 27
_diffrn_reflns_limit_k_min -27
_diffrn_reflns_limit_l_max 14
_diffrn_reflns_limit_l_min -14
_diffrn_reflns_number 32985
_diffrn_reflns_theta_full 28.74
_diffrn_reflns_theta_max 28.74
_diffrn_reflns_theta_min 1.91
_exptl_absorpt_coefficient_mu 0.267
_exptl_absorpt_correction_T_max 0.974
_exptl_absorpt_correction_T_min 0.958
_exptl_absorpt_correction_type multi-scan
_exptl_absorpt_process_details 'SADABS (Sheldrick, 2003)'
_exptl_crystal_colour colorless
_exptl_crystal_density_diffrn 1.441
_exptl_crystal_density_method 'not measured'
_exptl_crystal_description block
_exptl_crystal_F_000 1098
_exptl_crystal_size_max 0.17
_exptl_crystal_size_mid 0.15
_exptl_crystal_size_min 0.12
_refine_diff_density_max 0.504
_refine_diff_density_min -0.387
_refine_diff_density_rms 0.067
_refine_ls_extinction_method none
_refine_ls_goodness_of_fit_ref 0.901
_refine_ls_hydrogen_treatment noref
_refine_ls_matrix_type full
_refine_ls_number_parameters 291
_refine_ls_number_reflns 5678
_refine_ls_number_restraints 0
_refine_ls_restrained_S_all 0.901
_refine_ls_R_factor_all 0.0598
_refine_ls_R_factor_gt 0.0439
_refine_ls_shift/su_max 0.001
_refine_ls_shift/su_mean 0.000
_refine_ls_structure_factor_coef Fsqd
_refine_ls_weighting_details 'calc w=1/[\s^2^(Fo^2^)+(0.1000P)^2^+1.0000P] where P=(Fo^2^+2Fc^2^)/3'
_refine_ls_weighting_scheme calc
_refine_ls_wR_factor_gt 0.1285
_refine_ls_wR_factor_ref 0.1438
_reflns_number_gt 4399
_reflns_number_total 5678
_reflns_threshold_expression >2sigma(I)
_cod_data_source_file c2cc34346k.txt
_cod_data_source_block Compd2a
_cod_original_sg_symbol_H-M P2(1)/m
_cod_database_code 7108231

loop_
_symmetry_equiv_pos_as_xyz
'x, y, z'
'-x, y+1/2, -z'
'-x, -y, -z'
'x, -y-1/2, z'

loop_
_atom_site_label
_atom_site_type_symbol
_atom_site_fract_x
_atom_site_fract_y
_atom_site_fract_z
_atom_site_U_iso_or_equiv
_atom_site_adp_type
_atom_site_occupancy
_atom_site_symmetry_multiplicity
_atom_site_calc_flag
_atom_site_refinement_flags
S1 S 0.08885(7) 0.7500 0.47744(5) 0.02226(15) Uani 1 2 d S
S2 S 0.26576(4) 0.56597(2) 0.12432(4) 0.02230(12) Uani 1 1 d .
C4 C 0.9828(2) 0.7500 -0.0374(2) 0.0188(4) Uani 1 2 d S
C3 C 0.93518(17) 0.69011(8) 0.00314(15) 0.0184(3) Uani 1 1 d .
C1 C 0.8127(2) 0.7500 0.1446(2) 0.0184(4) Uani 1 2 d S
C2 C 0.85098(17) 0.69047(8) 0.09479(15) 0.0190(3) Uani 1 1 d .
C17 C 1.3425(3) 0.7500 -0.1212(2) 0.0240(5) Uani 1 2 d S
C10 C 0.86781(18) 0.54794(8) 0.32331(15) 0.0211(3) Uani 1 1 d .
C9 C 0.80499(18) 0.62650(8) 0.14471(15) 0.0211(3) Uani 1 1 d .
H9A H 0.7896 0.5934 0.0769 0.025 Uiso 1 1 calc R
H9B H 0.7164 0.6331 0.1747 0.025 Uiso 1 1 calc R
C7 C 0.96250(19) 0.62681(8) -0.06213(16) 0.0223(3) Uani 1 1 d .
H7A H 0.9565 0.5892 -0.0059 0.027 Uiso 1 1 calc R
H7B H 1.0570 0.6277 -0.0821 0.027 Uiso 1 1 calc R
C16 C 1.0881(3) 0.7500 -0.1230(2) 0.0209(5) Uani 1 2 d S
H16A H 1.0752 0.7893 -0.1773 0.025 Uiso 0.50 1 calc PR
H16B H 1.0752 0.7107 -0.1773 0.025 Uiso 0.50 1 calc PR
C5 C 0.7226(3) 0.7500 0.2450(2) 0.0233(5) Uani 1 2 d S
H5B H 0.7446 0.7892 0.2986 0.028 Uiso 0.50 1 calc PR
H5A H 0.7446 0.7108 0.2986 0.028 Uiso 0.50 1 calc PR
C18 C 1.3894(2) 0.69082(10) -0.15938(19) 0.0330(4) Uani 1 1 d .
H18 H 1.3568 0.6506 -0.1315 0.040 Uiso 1 1 calc R
C8 C 0.8558(2) 0.61881(10) -0.18267(19) 0.0322(4) Uani 1 1 d .
H8A H 0.7623 0.6181 -0.1626 0.048 Uiso 1 1 calc R
H8C H 0.8730 0.5776 -0.2237 0.048 Uiso 1 1 calc R
H8B H 0.8636 0.6556 -0.2390 0.048 Uiso 1 1 calc R
C11 C 0.8685(2) 0.48497(9) 0.27781(18) 0.0310(4) Uani 1 1 d .
H11 H 0.8980 0.4764 0.2008 0.037 Uiso 1 1 calc R
C12 C 0.8251(3) 0.43425(9) 0.3470(2) 0.0388(5) Uani 1 1 d .
H12 H 0.8263 0.3904 0.3179 0.047 Uiso 1 1 calc R
C15 C 0.8241(2) 0.56222(9) 0.43355(17) 0.0309(4) Uani 1 1 d .
H15 H 0.8241 0.6060 0.4630 0.037 Uiso 1 1 calc R
C6 C 0.5672(3) 0.7500 0.1890(3) 0.0318(6) Uani 1 2 d S
H6A H 0.5456 0.7123 0.1331 0.048 Uiso 0.50 1 calc PR
H6B H 0.5434 0.7905 0.1416 0.048 Uiso 0.50 1 calc PR
H6C H 0.5135 0.7472 0.2566 0.048 Uiso 0.50 1 calc PR
C13 C 0.7804(2) 0.44741(10) 0.4574(2) 0.0384(5) Uani 1 1 d .
H13 H 0.7499 0.4127 0.5039 0.046 Uiso 1 1 calc R
C14 C 0.7797(3) 0.51092(11) 0.5009(2) 0.0398(5) Uani 1 1 d .
H14 H 0.7487 0.5197 0.5773 0.048 Uiso 1 1 calc R
C19 C 1.4854(3) 0.69138(14) -0.2397(2) 0.0480(6) Uani 1 1 d .
H19 H 1.5189 0.6513 -0.2672 0.058 Uiso 1 1 calc R
C20 C 1.5315(4) 0.7500 -0.2790(4) 0.0548(10) Uani 1 2 d S
H20 H 1.5963 0.7500 -0.3342 0.066 Uiso 1 2 calc SR
N2 N 1.2339(2) 0.7500 -0.04438(19) 0.0212(4) Uani 1 2 d S
H2A H 1.2444 0.7864 0.0064 0.025 Uiso 0.50 1 calc PR
H2B H 1.2444 0.7136 0.0064 0.025 Uiso 0.50 1 calc PR
N1 N 0.91533(15) 0.60204(7) 0.25198(13) 0.0203(3) Uani 1 1 d .
H1A H 0.9912 0.5882 0.2201 0.024 Uiso 1 1 calc R
H1B H 0.9432 0.6363 0.3056 0.024 Uiso 1 1 calc R
O2 O 0.17315(15) 0.56086(8) 0.21259(14) 0.0391(4) Uani 1 1 d .
O3 O 0.29059(17) 0.63204(7) 0.08838(16) 0.0437(4) Uani 1 1 d .
O1 O 0.24150(17) 0.51962(8) 0.02472(14) 0.0429(4) Uani 1 1 d .
C21 C 0.4332(2) 0.54198(10) 0.2162(2) 0.0334(4) Uani 1 1 d .
F2 F 0.42815(14) 0.48206(6) 0.26213(15) 0.0503(4) Uani 1 1 d .
F1 F 0.53021(14) 0.54260(9) 0.14624(16) 0.0607(4) Uani 1 1 d .
F3 F 0.47245(18) 0.58217(8) 0.31073(16) 0.0684(5) Uani 1 1 d .
O4 O 0.01392(17) 0.69077(7) 0.43681(15) 0.0384(4) Uani 1 1 d .
O5 O 0.1559(2) 0.7500 0.60533(18) 0.0403(5) Uani 1 2 d S
C22 C 0.2287(3) 0.7500 0.3875(3) 0.0316(6) Uani 1 2 d S
F5 F 0.30985(16) 0.69789(6) 0.41270(16) 0.0544(4) Uani 1 1 d .
F4 F 0.1778(3) 0.7500 0.26519(19) 0.0660(7) Uani 1 2 d S

loop_
_atom_site_aniso_label
_atom_site_aniso_U_11
_atom_site_aniso_U_22
_atom_site_aniso_U_33
_atom_site_aniso_U_23
_atom_site_aniso_U_13
_atom_site_aniso_U_12
S1 0.0273(3) 0.0192(3) 0.0186(3) 0.000 -0.0004(2) 0.000
S2 0.0219(2) 0.0211(2) 0.0233(2) 0.00333(15) 0.00249(16) 0.00087(15)
C4 0.0188(11) 0.0204(10) 0.0162(10) 0.000 0.0009(8) 0.000
C3 0.0186(8) 0.0175(7) 0.0178(7) 0.0002(6) -0.0002(6) 0.0010(6)
C1 0.0162(10) 0.0199(10) 0.0183(10) 0.000 0.0006(8) 0.000
C2 0.0196(8) 0.0175(7) 0.0183(7) 0.0018(6) -0.0006(6) -0.0011(6)
C17 0.0190(11) 0.0306(12) 0.0217(11) 0.000 0.0020(9) 0.000
C10 0.0218(8) 0.0199(7) 0.0205(8) 0.0050(6) 0.0006(6) -0.0010(6)
C9 0.0217(8) 0.0186(7) 0.0221(8) 0.0032(6) 0.0019(6) -0.0011(6)
C7 0.0265(9) 0.0171(7) 0.0228(8) -0.0025(6) 0.0030(7) 0.0018(6)
C16 0.0220(11) 0.0211(11) 0.0189(10) 0.000 0.0021(9) 0.000
C5 0.0235(12) 0.0241(11) 0.0234(11) 0.000 0.0074(9) 0.000
C18 0.0290(10) 0.0365(10) 0.0332(10) -0.0013(8) 0.0052(8) 0.0081(8)
C8 0.0342(10) 0.0264(9) 0.0325(10) -0.0098(7) -0.0030(8) 0.0000(8)
C11 0.0406(11) 0.0225(9) 0.0293(9) 0.0011(7) 0.0045(8) 0.0023(8)
C12 0.0523(13) 0.0175(9) 0.0430(12) 0.0043(8) -0.0003(10) -0.0026(8)
C15 0.0429(11) 0.0269(9) 0.0252(9) -0.0021(7) 0.0120(8) -0.0078(8)
C6 0.0206(12) 0.0389(15) 0.0364(14) 0.000 0.0070(11) 0.000
C13 0.0448(12) 0.0319(10) 0.0355(11) 0.0155(8) -0.0009(9) -0.0106(9)
C14 0.0515(13) 0.0421(11) 0.0277(10) 0.0065(8) 0.0123(9) -0.0117(10)
C19 0.0338(12) 0.0638(16) 0.0481(14) -0.0068(11) 0.0122(10) 0.0166(11)
C20 0.0302(17) 0.089(3) 0.050(2) 0.000 0.0192(15) 0.000
N2 0.0245(10) 0.0181(9) 0.0204(9) 0.000 0.0024(8) 0.000
N1 0.0215(7) 0.0187(6) 0.0207(6) 0.0022(5) 0.0036(5) -0.0011(5)
O2 0.0289(7) 0.0567(10) 0.0341(8) 0.0149(7) 0.0124(6) 0.0150(7)
O3 0.0387(8) 0.0285(7) 0.0580(10) 0.0190(7) -0.0066(7) -0.0051(6)
O1 0.0437(9) 0.0444(9) 0.0369(8) -0.0142(7) -0.0028(7) 0.0057(7)
C21 0.0245(9) 0.0285(9) 0.0447(11) 0.0050(8) -0.0006(8) -0.0010(7)
F2 0.0337(7) 0.0385(7) 0.0745(10) 0.0260(7) -0.0012(7) 0.0065(5)
F1 0.0240(7) 0.0770(11) 0.0837(12) 0.0203(9) 0.0172(7) 0.0013(7)
F3 0.0610(10) 0.0606(10) 0.0666(10) -0.0171(8) -0.0337(8) 0.0104(8)
O4 0.0424(9) 0.0279(7) 0.0443(9) -0.0076(6) 0.0061(7) -0.0101(6)
O5 0.0400(12) 0.0601(14) 0.0181(9) 0.000 -0.0018(8) 0.000
C22 0.0408(16) 0.0222(12) 0.0329(14) 0.000 0.0096(12) 0.000
F5 0.0537(9) 0.0333(7) 0.0841(11) 0.0074(7) 0.0334(8) 0.0132(6)
F4 0.0721(16) 0.1012(19) 0.0284(10) 0.000 0.0185(10) 0.000

loop_
_atom_type_symbol
_atom_type_description
_atom_type_scat_dispersion_real
_atom_type_scat_dispersion_imag
_atom_type_scat_source
C C 0.0033 0.0016 'International Tables Vol C Tables 4.2.6.8 and 6.1.1.4'
H H 0.0000 0.0000 'International Tables Vol C Tables 4.2.6.8 and 6.1.1.4'
N N 0.0061 0.0033 'International Tables Vol C Tables 4.2.6.8 and 6.1.1.4'
O O 0.0106 0.0060 'International Tables Vol C Tables 4.2.6.8 and 6.1.1.4'
F F 0.0171 0.0103 'International Tables Vol C Tables 4.2.6.8 and 6.1.1.4'
S S 0.1246 0.1234 'International Tables Vol C Tables 4.2.6.8 and 6.1.1.4'

loop_
_geom_angle_atom_site_label_1
_geom_angle_atom_site_label_2
_geom_angle_atom_site_label_3
_geom_angle
_geom_angle_site_symmetry_1
_geom_angle_site_symmetry_3
O5 S1 O4 114.69(8) . .
O5 S1 O4 114.69(8) . 4_575
O4 S1 O4 113.98(14) . 4_575
O5 S1 C22 105.28(14) . .
O4 S1 C22 103.13(8) . .
O4 S1 C22 103.13(9) 4_575 .
O1 S2 O3 115.50(10) . .
O1 S2 O2 114.77(10) . .
O3 S2 O2 114.05(10) . .
O1 S2 C21 104.27(10) . .
O3 S2 C21 102.72(9) . .
O2 S2 C21 103.30(9) . .
C3 C4 C3 120.6(2) . 4_575
C3 C4 C16 119.69(11) . .
C3 C4 C16 119.69(11) 4_575 .
C2 C3 C4 119.23(15) . .
C2 C3 C7 120.72(14) . .
C4 C3 C7 119.73(15) . .
C2 C1 C2 119.3(2) 4_575 .
C2 C1 C5 120.30(11) 4_575 .
C2 C1 C5 120.29(11) . .
C3 C2 C1 120.57(15) . .
C3 C2 C9 120.07(14) . .
C1 C2 C9 119.31(16) . .
C18 C17 C18 121.8(3) 4_575 .
C18 C17 N2 119.04(13) 4_575 .
C18 C17 N2 119.04(13) . .
C15 C10 C11 122.21(17) . .
C15 C10 N1 118.54(15) . .
C11 C10 N1 119.25(16) . .
C2 C9 N1 109.89(13) . .
C3 C7 C8 109.79(14) . .
C4 C16 N2 109.34(18) . .
C1 C5 C6 112.3(2) . .
C17 C18 C19 118.6(2) . .
C10 C11 C12 118.63(19) . .
C13 C12 C11 120.17(19) . .
C10 C15 C14 118.36(18) . .
C12 C13 C14 120.27(18) . .
C13 C14 C15 120.4(2) . .
C20 C19 C18 119.9(2) . .
C19 C20 C19 121.1(3) 4_575 .
C17 N2 C16 112.62(18) . .
C10 N1 C9 113.55(13) . .
F3 C21 F1 107.68(18) . .
F3 C21 F2 107.92(19) . .
F1 C21 F2 107.78(18) . .
F3 C21 S2 111.44(15) . .
F1 C21 S2 110.66(15) . .
F2 C21 S2 111.19(14) . .
F5 C22 F5 106.5(3) . 4_575
F5 C22 F4 107.95(17) . .
F5 C22 F4 107.95(17) 4_575 .
F5 C22 S1 111.77(14) . .
F5 C22 S1 111.77(14) 4_575 .
F4 C22 S1 110.6(2) . .

loop_
_geom_bond_atom_site_label_1
_geom_bond_atom_site_label_2
_geom_bond_distance
_geom_bond_site_symmetry_2
S1 O5 1.425(2) .
S1 O4 1.4420(14) .
S1 O4 1.4421(14) 4_575
S1 C22 1.822(3) .
S2 O1 1.4243(15) .
S2 O3 1.4371(14) .
S2 O2 1.4390(15) .
S2 C21 1.827(2) .
C4 C3 1.4076(19) .
C4 C3 1.4076(19) 4_575
C4 C16 1.510(3) .
C3 C2 1.404(2) .
C3 C7 1.521(2) .
C1 C2 1.408(2) 4_575
C1 C2 1.408(2) .
C1 C5 1.523(3) .
C2 C9 1.514(2) .
C17 C18 1.383(2) 4_575
C17 C18 1.383(2) .
C17 N2 1.467(3) .
C10 C15 1.374(2) .
C10 C11 1.378(2) .
C10 N1 1.473(2) .
C9 N1 1.523(2) .
C7 C8 1.529(2) .
C16 N2 1.527(3) .
C5 C6 1.535(4) .
C18 C19 1.395(3) .
C11 C12 1.391(3) .
C12 C13 1.376(3) .
C15 C14 1.392(3) .
C13 C14 1.381(3) .
C19 C20 1.374(3) .
C20 C19 1.374(3) 4_575
C21 F3 1.316(3) .
C21 F1 1.321(3) .
C21 F2 1.325(2) .
C22 F5 1.327(2) .
C22 F5 1.327(2) 4_575
C22 F4 1.331(3) .
